data_7233988
loop_
_publ_author_name
'Sivappa, Rasapalli'
'Sammeta, Vamshikrishna Reddy'
'Huang, Yanchang'
'Golen, James A.'
'Savinov, Sergey N.'

_publ_section_title
;
 Facile synthesis of 3-substituted imidazo[1,2-a]pyridines through
 formimidamide chemistry
;
_journal_issue 51
_journal_name_full 'RSC Advances'
_journal_page_first 29659
_journal_paper_doi 10.1039/C9RA05841A
_journal_volume 9
_journal_year 2019
_chemical_formula_sum 'C15 H20 Br N3 O'
_chemical_formula_weight 338.25
_space_group_crystal_system monoclinic
_space_group_IT_number 15
_space_group_name_Hall '-C 2yc'
_space_group_name_H-M_alt 'C 1 2/c 1'
_symmetry_space_group_name_Hall '-C 2yc'
_symmetry_space_group_name_H-M 'C 1 2/c 1'
_atom_sites_solution_hydrogens mixed
_audit_creation_method SHELXL-2014/6
_audit_update_record
;
2019-06-10 deposited with the CCDC.    2019-09-03 downloaded from the CCDC.
;
_cell_angle_alpha 90
_cell_angle_beta 109.622(5)
_cell_angle_gamma 90
_cell_formula_units_Z 8
_cell_length_a 18.110(3)
_cell_length_b 10.9556(18)
_cell_length_c 17.217(3)
_cell_measurement_reflns_used 9962
_cell_measurement_temperature 299(2)
_cell_measurement_theta_max 24.74
_cell_measurement_theta_min 3.03
_cell_volume 3217.6(9)
_computing_cell_refinement 'Bruker SAINT'
_computing_data_collection 'Bruker APEX3'
_computing_data_reduction 'Bruker SAINT'
_computing_molecular_graphics 'Bruker SHELXTL'
_computing_publication_material 'Bruker SHELXTL'
_computing_structure_refinement 'SHELXL-2014/6 (Sheldrick, 2014)'
_computing_structure_solution 'SHELXS-97 (Sheldrick 2008)'
_diffrn_ambient_temperature 299(2)
_diffrn_measured_fraction_theta_full 0.997
_diffrn_measured_fraction_theta_max 0.996
_diffrn_measurement_device_type 'Bruker APEX-III CMOS'
_diffrn_measurement_method '\f and \w scans'
_diffrn_radiation_type MoK\a
_diffrn_radiation_wavelength 0.71073
_diffrn_reflns_av_R_equivalents 0.0718
_diffrn_reflns_av_unetI/netI 0.0300
_diffrn_reflns_Laue_measured_fraction_full 0.997
_diffrn_reflns_Laue_measured_fraction_max 0.996
_diffrn_reflns_limit_h_max 21
_diffrn_reflns_limit_h_min -21
_diffrn_reflns_limit_k_max 13
_diffrn_reflns_limit_k_min -13
_diffrn_reflns_limit_l_max 20
_diffrn_reflns_limit_l_min -20
_diffrn_reflns_number 39434
_diffrn_reflns_point_group_measured_fraction_full 0.997
_diffrn_reflns_point_group_measured_fraction_max 0.996
_diffrn_reflns_theta_full 25.242
_diffrn_reflns_theta_max 25.462
_diffrn_reflns_theta_min 3.030
_exptl_absorpt_coefficient_mu 2.555
_exptl_absorpt_correction_T_max 0.745
_exptl_absorpt_correction_T_min 0.571
_exptl_absorpt_correction_type multi-scan
_exptl_absorpt_process_details sadabs
_exptl_crystal_colour colourless
_exptl_crystal_density_diffrn 1.397
_exptl_crystal_description BLOCK
_exptl_crystal_F_000 1392
_exptl_crystal_size_max 0.280
_exptl_crystal_size_mid 0.200
_exptl_crystal_size_min 0.200
_refine_diff_density_max 0.708
_refine_diff_density_min -0.455
_refine_diff_density_rms 0.064
_refine_ls_extinction_method none
_refine_ls_goodness_of_fit_ref 1.068
_refine_ls_hydrogen_treatment mixed
_refine_ls_matrix_type full
_refine_ls_number_parameters 190
_refine_ls_number_reflns 2977
_refine_ls_number_restraints 2
_refine_ls_restrained_S_all 1.067
_refine_ls_R_factor_all 0.0573
_refine_ls_R_factor_gt 0.0387
_refine_ls_shift/su_max 0.001
_refine_ls_shift/su_mean 0.000
_refine_ls_structure_factor_coef Fsqd
_refine_ls_weighting_details 'w=1/[\s^2^(Fo^2^)+(0.0595P)^2^+2.6844P] where P=(Fo^2^+2Fc^2^)/3'
_refine_ls_weighting_scheme calc
_refine_ls_wR_factor_gt 0.0972
_refine_ls_wR_factor_ref 0.1101
_reflns_Friedel_coverage 0.000
_reflns_number_gt 2305
_reflns_number_total 2977
_reflns_threshold_expression 'I > 2\s(I)'
_cod_data_source_file c9ra05841a2.cif
_cod_data_source_block UMD1780g_a
_cod_original_cell_volume 3217.5(10)
_cod_database_code 7233988
_shelx_space_group_comment
; 
The symmetry employed for this shelxl refinement is uniquely defined 
by the following loop, which should always be used as a source of 
symmetry information in preference to the above space-group names. 
They are only intended as comments. 
;
_shelx_estimated_absorpt_t_min 0.535
_shelx_estimated_absorpt_t_max 0.629
_shelxl_version_number 2014/6

loop_
_space_group_symop_operation_xyz
'x, y, z'
'-x, y, -z+1/2'
'x+1/2, y+1/2, z'
'-x+1/2, y+1/2, -z+1/2'
'-x, -y, -z'
'x, -y, z-1/2'
'-x+1/2, -y+1/2, -z'
'x+1/2, -y+1/2, z-1/2'

loop_
_atom_site_label
_atom_site_type_symbol
_atom_site_fract_x
_atom_site_fract_y
_atom_site_fract_z
_atom_site_U_iso_or_equiv
_atom_site_adp_type
_atom_site_occupancy
_atom_site_site_symmetry_order
_atom_site_calc_flag
_atom_site_refinement_flags_posn
_atom_site_refinement_flags_adp
Br1 Br 0.40771(2) 0.30770(3) 0.55108(2) 0.05904(16) Uani 1 1 d . .
O1 O 0.22685(17) 0.4170(2) 0.4780(2) 0.0865(9) Uani 1 1 d D .
H1WB H 0.2719(17) 0.379(5) 0.486(4) 0.130 Uiso 1 1 d D U
H1WA H 0.193(3) 0.357(3) 0.461(3) 0.130 Uiso 1 1 d D U
N1 N 0.32470(14) 0.68487(19) 0.77341(15) 0.0431(6) Uani 1 1 d . .
N2 N 0.24133(14) 0.7135(2) 0.64124(15) 0.0424(5) Uani 1 1 d . .
N3 N 0.14860(14) 0.7314(2) 0.51269(16) 0.0501(6) Uani 1 1 d . .
C1 C 0.32805(19) 0.9760(3) 0.73165(19) 0.0509(7) Uani 1 1 d . .
H1A H 0.2902 0.9539 0.6820 0.061 Uiso 1 1 calc R U
C2 C 0.3741(2) 1.0773(3) 0.7349(2) 0.0585(8) Uani 1 1 d . .
H2A H 0.3675 1.1225 0.6873 0.070 Uiso 1 1 calc R U
C3 C 0.42968(19) 1.1119(3) 0.8077(2) 0.0571(8) Uani 1 1 d . .
H3A H 0.4606 1.1803 0.8094 0.069 Uiso 1 1 calc R U
C4 C 0.43966(19) 1.0456(3) 0.8782(2) 0.0543(8) Uani 1 1 d . .
H4A H 0.4773 1.0690 0.9276 0.065 Uiso 1 1 calc R U
C5 C 0.39351(17) 0.9436(3) 0.87545(19) 0.0489(7) Uani 1 1 d . .
H5A H 0.4000 0.8993 0.9234 0.059 Uiso 1 1 calc R U
C6 C 0.33769(16) 0.9069(2) 0.80197(18) 0.0427(6) Uani 1 1 d . .
C7 C 0.28933(18) 0.7942(2) 0.7992(2) 0.0485(7) Uani 1 1 d . .
H7A H 0.2855 0.7798 0.8533 0.058 Uiso 1 1 calc R U
H7B H 0.2368 0.8068 0.7608 0.058 Uiso 1 1 calc R U
C8 C 0.38425(19) 0.6273(3) 0.8320(2) 0.0534(8) Uani 1 1 d . .
H8A H 0.4007 0.6571 0.8857 0.064 Uiso 1 1 calc R U
C9 C 0.4203(2) 0.5282(3) 0.8146(2) 0.0581(8) Uani 1 1 d . .
H9A H 0.4610 0.4900 0.8554 0.070 Uiso 1 1 calc R U
C10 C 0.39504(19) 0.4852(3) 0.7345(2) 0.0532(8) Uani 1 1 d . .
H10A H 0.4189 0.4171 0.7211 0.064 Uiso 1 1 calc R U
C11 C 0.33547(17) 0.5418(3) 0.67523(19) 0.0479(7) Uani 1 1 d . .
H11A H 0.3189 0.5112 0.6217 0.057 Uiso 1 1 calc R U
C12 C 0.29834(16) 0.6462(3) 0.69334(18) 0.0423(6) Uani 1 1 d . .
C13 C 0.20380(16) 0.6699(3) 0.56770(19) 0.0448(7) Uani 1 1 d . .
H13A H 0.2168 0.5926 0.5541 0.054 Uiso 1 1 calc R U
C14 C 0.1242(2) 0.8510(3) 0.5307(3) 0.0784(11) Uani 1 1 d . .
H14A H 0.1359 0.9107 0.4957 0.118 Uiso 1 1 calc R U
H14B H 0.1518 0.8711 0.5874 0.118 Uiso 1 1 calc R U
H14C H 0.0689 0.8505 0.5211 0.118 Uiso 1 1 calc R U
C15 C 0.1032(2) 0.6772(3) 0.4339(2) 0.0689(10) Uani 1 1 d . .
H15A H 0.1027 0.7315 0.3900 0.103 Uiso 1 1 calc R U
H15B H 0.0504 0.6633 0.4326 0.103 Uiso 1 1 calc R U
H15C H 0.1265 0.6009 0.4272 0.103 Uiso 1 1 calc R U

loop_
_atom_site_aniso_label
_atom_site_aniso_U_11
_atom_site_aniso_U_22
_atom_site_aniso_U_33
_atom_site_aniso_U_23
_atom_site_aniso_U_13
_atom_site_aniso_U_12
Br1 0.0624(2) 0.0552(2) 0.0562(2) -0.00163(14) 0.01565(17) 0.00498(15)
O1 0.0762(19) 0.0532(15) 0.110(2) -0.0143(15) 0.0051(17) 0.0060(13)
N1 0.0483(13) 0.0384(12) 0.0477(14) -0.0016(10) 0.0227(11) -0.0031(10)
N2 0.0406(12) 0.0376(12) 0.0481(14) -0.0030(10) 0.0136(11) -0.0030(10)
N3 0.0430(13) 0.0487(14) 0.0568(16) 0.0008(12) 0.0145(12) -0.0055(11)
C1 0.0531(18) 0.0496(17) 0.0489(18) -0.0038(14) 0.0157(14) -0.0008(14)
C2 0.075(2) 0.0495(18) 0.0556(19) 0.0038(15) 0.0282(17) -0.0016(16)
C3 0.0548(19) 0.0474(17) 0.073(2) -0.0071(16) 0.0272(17) -0.0056(14)
C4 0.0491(17) 0.0524(18) 0.058(2) -0.0073(15) 0.0131(15) 0.0006(14)
C5 0.0517(17) 0.0472(16) 0.0481(17) 0.0002(13) 0.0174(14) 0.0040(14)
C6 0.0431(15) 0.0382(14) 0.0513(17) -0.0067(12) 0.0218(13) 0.0044(12)
C7 0.0522(17) 0.0452(16) 0.0563(18) -0.0071(13) 0.0290(15) -0.0019(13)
C8 0.0591(19) 0.0540(18) 0.0474(18) 0.0014(15) 0.0184(15) -0.0009(15)
C9 0.057(2) 0.0552(19) 0.060(2) 0.0106(15) 0.0173(16) 0.0063(15)
C10 0.0580(19) 0.0437(16) 0.063(2) 0.0007(15) 0.0267(16) 0.0044(14)
C11 0.0512(17) 0.0445(16) 0.0500(17) -0.0039(13) 0.0197(14) 0.0010(13)
C12 0.0422(15) 0.0387(14) 0.0510(17) -0.0026(13) 0.0221(13) -0.0070(12)
C13 0.0402(15) 0.0373(14) 0.0603(19) 0.0014(13) 0.0214(14) -0.0039(12)
C14 0.075(3) 0.060(2) 0.088(3) 0.001(2) 0.012(2) 0.0137(19)
C15 0.059(2) 0.073(2) 0.063(2) -0.0017(17) 0.0054(18) -0.0080(17)

loop_
_atom_type_symbol
_atom_type_description
_atom_type_scat_dispersion_real
_atom_type_scat_dispersion_imag
_atom_type_scat_source
C C 0.0033 0.0016 'International Tables Vol C Tables 4.2.6.8 and 6.1.1.4'
H H 0.0000 0.0000 'International Tables Vol C Tables 4.2.6.8 and 6.1.1.4'
Br Br -0.2901 2.4595 'International Tables Vol C Tables 4.2.6.8 and 6.1.1.4'
N N 0.0061 0.0033 'International Tables Vol C Tables 4.2.6.8 and 6.1.1.4'
O O 0.0106 0.0060 'International Tables Vol C Tables 4.2.6.8 and 6.1.1.4'

loop_
_geom_angle_atom_site_label_1
_geom_angle_atom_site_label_2
_geom_angle_atom_site_label_3
_geom_angle
H1WB O1 H1WA 101(5)
C8 N1 C12 121.7(2)
C8 N1 C7 117.6(3)
C12 N1 C7 120.6(2)
C13 N2 C12 118.7(2)
C13 N3 C14 121.6(3)
C13 N3 C15 121.2(3)
C14 N3 C15 116.8(3)
C2 C1 C6 120.5(3)
C2 C1 H1A 119.8
C6 C1 H1A 119.8
C3 C2 C1 120.5(3)
C3 C2 H2A 119.7
C1 C2 H2A 119.7
C2 C3 C4 120.0(3)
C2 C3 H3A 120.0
C4 C3 H3A 120.0
C3 C4 C5 119.8(3)
C3 C4 H4A 120.1
C5 C4 H4A 120.1
C4 C5 C6 120.7(3)
C4 C5 H5A 119.7
C6 C5 H5A 119.7
C5 C6 C1 118.5(3)
C5 C6 C7 120.3(3)
C1 C6 C7 121.2(3)
N1 C7 C6 111.3(2)
N1 C7 H7A 109.4
C6 C7 H7A 109.4
N1 C7 H7B 109.4
C6 C7 H7B 109.4
H7A C7 H7B 108.0
C9 C8 N1 122.0(3)
C9 C8 H8A 119.0
N1 C8 H8A 119.0
C8 C9 C10 118.2(3)
C8 C9 H9A 120.9
C10 C9 H9A 120.9
C11 C10 C9 120.5(3)
C11 C10 H10A 119.8
C9 C10 H10A 119.8
C10 C11 C12 121.3(3)
C10 C11 H11A 119.4
C12 C11 H11A 119.4
N2 C12 N1 115.8(2)
N2 C12 C11 127.9(3)
N1 C12 C11 116.3(3)
N3 C13 N2 122.2(3)
N3 C13 H13A 118.9
N2 C13 H13A 118.9
N3 C14 H14A 109.5
N3 C14 H14B 109.5
H14A C14 H14B 109.5
N3 C14 H14C 109.5
H14A C14 H14C 109.5
H14B C14 H14C 109.5
N3 C15 H15A 109.5
N3 C15 H15B 109.5
H15A C15 H15B 109.5
N3 C15 H15C 109.5
H15A C15 H15C 109.5
H15B C15 H15C 109.5

loop_
_geom_bond_atom_site_label_1
_geom_bond_atom_site_label_2
_geom_bond_distance
O1 H1WB 0.883(10)
O1 H1WA 0.876(10)
N1 C8 1.359(4)
N1 C12 1.366(4)
N1 C7 1.494(3)
N2 C13 1.310(4)
N2 C12 1.339(4)
N3 C13 1.310(4)
N3 C14 1.449(5)
N3 C15 1.456(4)
C1 C2 1.377(4)
C1 C6 1.388(4)
C1 H1A 0.9300
C2 C3 1.372(5)
C2 H2A 0.9300
C3 C4 1.372(5)
C3 H3A 0.9300
C4 C5 1.387(4)
C4 H4A 0.9300
C5 C6 1.387(4)
C5 H5A 0.9300
C6 C7 1.506(4)
C7 H7A 0.9700
C7 H7B 0.9700
C8 C9 1.352(5)
C8 H8A 0.9300
C9 C10 1.381(5)
C9 H9A 0.9300
C10 C11 1.360(4)
C10 H10A 0.9300
C11 C12 1.414(4)
C11 H11A 0.9300
C13 H13A 0.9300
C14 H14A 0.9600
C14 H14B 0.9600
C14 H14C 0.9600
C15 H15A 0.9600
C15 H15B 0.9600
C15 H15C 0.9600

loop_
_geom_hbond_atom_site_label_D
_geom_hbond_atom_site_label_H
_geom_hbond_atom_site_label_A
_geom_hbond_distance_DH
_geom_hbond_distance_HA
_geom_hbond_distance_DA
_geom_hbond_angle_DHA
_geom_hbond_site_symmetry_A
C8 H8A Br1 0.93 2.83 3.720(3) 159.7 6_566
C9 H9A Br1 0.93 3.11 4.006(3) 162.8 2_656
C13 H13A O1 0.93 2.37 3.266(4) 162.2 .
C15 H15C O1 0.96 2.66 3.546(5) 154.2 .
O1 H1WB Br1 0.883(10) 2.46(2) 3.313(3) 162(5) .
O1 H1WA Br1 0.876(10) 2.527(18) 3.381(3) 165(5) 7_556

loop_
_geom_torsion_atom_site_label_1
_geom_torsion_atom_site_label_2
_geom_torsion_atom_site_label_3
_geom_torsion_atom_site_label_4
_geom_torsion
C6 C1 C2 C3 -0.6(5)
C1 C2 C3 C4 -0.1(5)
C2 C3 C4 C5 0.1(5)
C3 C4 C5 C6 0.6(5)
C4 C5 C6 C1 -1.3(4)
C4 C5 C6 C7 178.4(3)
C2 C1 C6 C5 1.2(4)
C2 C1 C6 C7 -178.4(3)
C8 N1 C7 C6 81.7(3)
C12 N1 C7 C6 -97.4(3)
C5 C6 C7 N1 -94.7(3)
C1 C6 C7 N1 84.9(3)
C12 N1 C8 C9 -0.5(5)
C7 N1 C8 C9 -179.6(3)
N1 C8 C9 C10 -0.1(5)
C8 C9 C10 C11 0.1(5)
C9 C10 C11 C12 0.6(5)
C13 N2 C12 N1 -167.8(2)
C13 N2 C12 C11 13.6(4)
C8 N1 C12 N2 -177.7(3)
C7 N1 C12 N2 1.4(4)
C8 N1 C12 C11 1.1(4)
C7 N1 C12 C11 -179.8(2)
C10 C11 C12 N2 177.4(3)
C10 C11 C12 N1 -1.2(4)
C14 N3 C13 N2 -1.6(4)
C15 N3 C13 N2 -174.8(3)
C12 N2 C13 N3 -178.4(3)
